data_2213888
loop_
_publ_author_name
'Xie, Zhi-Yuan'

_publ_section_title
;
 4-(Hydrazinecarbonyl)pyridinium 3-carboxy-4-hydroxybenzenesulfonate
 monohydrate
;
_journal_coeditor_code LH2389
_journal_issue 6
_journal_name_full 'Acta Crystallographica Section E'
_journal_page_first o2956
_journal_page_last o2956
_journal_paper_doi 10.1107/S1600536807023124
_journal_volume 63
_journal_year 2007
_chemical_formula_iupac 'C6 H8 N3 O + , C7 H5 O6 S - , H2 O'
_chemical_formula_moiety 'C6 H8 N3 O + , C7 H5 O6 S - , H2 O'
_chemical_formula_sum 'C13 H15 N3 O8 S'
_chemical_formula_weight 373.34
_chemical_name_systematic
;4-(Hydrazinecarbonyl)pyridinium 3-carboxy-4-hydroxybenzenesulfonate
 monohydrate
;
_space_group_IT_number 61
_symmetry_cell_setting orthorhombic
_symmetry_space_group_name_Hall '-P 2ac 2ab'
_symmetry_space_group_name_H-M 'P b c a'
_atom_sites_solution_hydrogens geom
_atom_sites_solution_primary direct
_atom_sites_solution_secondary difmap
_audit_creation_method SHELXL97
_cell_angle_alpha 90.00
_cell_angle_beta 90.00
_cell_angle_gamma 90.00
_cell_formula_units_Z 8
_cell_length_a 13.7628(8)
_cell_length_b 13.0656(8)
_cell_length_c 16.9752(10)
_cell_measurement_reflns_used 2943
_cell_measurement_temperature 299(2)
_cell_measurement_theta_max 21.42
_cell_measurement_theta_min 2.82
_cell_volume 3052.5(3)
_computing_cell_refinement 'SAINT (Bruker, 2001)'
_computing_data_collection 'SMART (Bruker, 2001)'
_computing_data_reduction SAINT
_computing_molecular_graphics 'PLATON (Spek, 2003)'
_computing_publication_material PLATON
_computing_structure_refinement 'SHELXL97 (Sheldrick, 1997)'
_computing_structure_solution 'SHELXS97 (Sheldrick, 1997)'
_diffrn_ambient_temperature 299(2)
_diffrn_measured_fraction_theta_full 0.988
_diffrn_measured_fraction_theta_max 0.988
_diffrn_measurement_device_type 'Bruker SMART APEX CCD area-detector'
_diffrn_measurement_method '0.3\% wide \w exposures'
_diffrn_radiation_monochromator graphite
_diffrn_radiation_source 'fine focus sealed Siemens Mo tube'
_diffrn_radiation_type 'Mo k\a'
_diffrn_radiation_wavelength 0.71073
_diffrn_reflns_av_R_equivalents 0.0752
_diffrn_reflns_av_sigmaI/netI 0.0415
_diffrn_reflns_limit_h_max 18
_diffrn_reflns_limit_h_min -18
_diffrn_reflns_limit_k_max 17
_diffrn_reflns_limit_k_min -17
_diffrn_reflns_limit_l_max 21
_diffrn_reflns_limit_l_min -22
_diffrn_reflns_number 33729
_diffrn_reflns_theta_full 28.29
_diffrn_reflns_theta_max 28.29
_diffrn_reflns_theta_min 2.40
_exptl_absorpt_coefficient_mu 0.265
_exptl_absorpt_correction_T_max 0.9895
_exptl_absorpt_correction_T_min 0.9265
_exptl_absorpt_correction_type multi-scan
_exptl_absorpt_process_details '(SADABS; Sheldrick, 2001)'
_exptl_crystal_colour colourless
_exptl_crystal_density_diffrn 1.625
_exptl_crystal_density_method 'not measured'
_exptl_crystal_description plate
_exptl_crystal_F_000 1552
_exptl_crystal_size_max 0.30
_exptl_crystal_size_mid 0.20
_exptl_crystal_size_min 0.04
_refine_diff_density_max 0.306
_refine_diff_density_min -0.344
_refine_ls_extinction_method none
_refine_ls_goodness_of_fit_ref 1.059
_refine_ls_hydrogen_treatment mixed
_refine_ls_matrix_type full
_refine_ls_number_parameters 250
_refine_ls_number_reflns 3747
_refine_ls_number_restraints 9
_refine_ls_restrained_S_all 1.059
_refine_ls_R_factor_all 0.0857
_refine_ls_R_factor_gt 0.0574
_refine_ls_shift/su_max 0.000
_refine_ls_shift/su_mean 0.000
_refine_ls_structure_factor_coef Fsqd
_refine_ls_weighting_details 'calc w = 1/[\s^2^(Fo^2^)+(0.0503P)^2^+1.8424P] where P=(Fo^2^+2Fc^2^)/3'
_refine_ls_weighting_scheme calc
_refine_ls_wR_factor_gt 0.1174
_refine_ls_wR_factor_ref 0.1296
_reflns_number_gt 2727
_reflns_number_total 3747
_reflns_threshold_expression I>2\s(I)
_cod_data_source_file lh2389.cif
_cod_data_source_block I
_cod_database_code 2213888
_cod_database_fobs_code 2213888

loop_
_symmetry_equiv_pos_as_xyz
'x, y, z'
'-x+1/2, -y, z+1/2'
'-x, y+1/2, -z+1/2'
'x+1/2, -y+1/2, -z'
'-x, -y, -z'
'x-1/2, y, -z-1/2'
'x, -y-1/2, z-1/2'
'-x-1/2, y-1/2, z'

loop_
_atom_site_type_symbol
_atom_site_label
_atom_site_fract_x
_atom_site_fract_y
_atom_site_fract_z
_atom_site_U_iso_or_equiv
_atom_site_adp_type
_atom_site_calc_flag
_atom_site_refinement_flags
_atom_site_occupancy
C C1 0.17378(17) 0.51847(17) 0.82574(12) 0.0254(5) Uani d . 1
C C2 0.27410(17) 0.52771(19) 0.83228(13) 0.0312(5) Uani d . 1
H H2 0.3121 0.5368 0.7875 0.037 Uiso calc R 1
C C3 0.31671(19) 0.52328(19) 0.90534(14) 0.0354(6) Uani d . 1
H H3 0.3838 0.5285 0.9101 0.042 Uiso calc R 1
C C4 0.16537(19) 0.5029(2) 0.96546(14) 0.0392(6) Uani d . 1
H H4 0.1292 0.4949 1.0113 0.047 Uiso calc R 1
C C5 0.11965(18) 0.5060(2) 0.89398(14) 0.0339(6) Uani d . 1
H H5 0.0524 0.4997 0.8911 0.041 Uiso calc R 1
C C6 0.11982(17) 0.51932(17) 0.74783(13) 0.0266(5) Uani d . 1
C C7 0.15251(16) 0.71604(18) 0.26384(13) 0.0267(5) Uani d . 1
C C8 0.24789(16) 0.72193(17) 0.29228(13) 0.0271(5) Uani d . 1
C C9 0.26353(16) 0.73103(18) 0.37378(14) 0.0287(5) Uani d . 1
H H9 0.3267 0.7349 0.3931 0.034 Uiso calc R 1
C C10 0.18697(17) 0.73430(17) 0.42491(13) 0.0279(5) Uani d . 1
H H10 0.1981 0.7406 0.4787 0.033 Uiso calc R 1
C C11 0.09111(16) 0.72820(17) 0.39610(12) 0.0243(5) Uani d . 1
C C12 0.07484(16) 0.71956(18) 0.31632(13) 0.0269(5) Uani d . 1
H H12 0.0115 0.7161 0.2974 0.032 Uiso calc R 1
C C13 0.13520(18) 0.7073(2) 0.17783(13) 0.0329(6) Uani d . 1
N N1 0.13200(16) 0.51270(19) 0.60756(12) 0.0363(5) Uani d D 1
H H1A 0.0923(16) 0.5630(15) 0.6003(17) 0.044 Uiso d D 1
H H1B 0.0998(18) 0.4563(13) 0.6098(17) 0.044 Uiso d D 1
N N2 0.17413(14) 0.52155(17) 0.68322(11) 0.0312(5) Uani d D 1
H H2A 0.2359(8) 0.528(2) 0.6823(15) 0.037 Uiso d D 1
N N3 0.26167(17) 0.51140(17) 0.96953(11) 0.0358(5) Uani d D 1
H H3A 0.2938(18) 0.509(2) 1.0131(10) 0.043 Uiso d D 1
O O1 0.03087(13) 0.51570(15) 0.74565(10) 0.0406(5) Uani d . 1
O O2 0.20020(14) 0.70257(19) 0.12983(10) 0.0564(6) Uani d . 1
O O3 0.04337(14) 0.7035(2) 0.15867(10) 0.0533(6) Uani d D 1
H H3B 0.036(3) 0.695(3) 0.1110(7) 0.080 Uiso d D 1
O O4 0.32670(13) 0.71925(15) 0.24516(10) 0.0408(5) Uani d D 1
H H4A 0.306(2) 0.715(3) 0.2000(9) 0.061 Uiso d D 1
O O5 -0.09471(12) 0.73591(16) 0.41419(10) 0.0439(5) Uani d . 1
O O6 -0.00170(13) 0.63684(15) 0.50742(11) 0.0458(5) Uani d . 1
O O7 0.00528(12) 0.82175(14) 0.51056(9) 0.0366(4) Uani d . 1
O O8 0.37530(13) 0.56058(16) 0.65203(11) 0.0428(5) Uani d D 1
H H8A 0.381(2) 0.6196(12) 0.6353(18) 0.064 Uiso d D 1
H H8B 0.4214(16) 0.543(2) 0.6807(16) 0.064 Uiso d D 1
S S1 -0.00779(4) 0.73054(5) 0.46210(3) 0.02779(17) Uani d . 1

loop_
_atom_site_aniso_label
_atom_site_aniso_U_11
_atom_site_aniso_U_22
_atom_site_aniso_U_33
_atom_site_aniso_U_12
_atom_site_aniso_U_13
_atom_site_aniso_U_23
C1 0.0319(12) 0.0238(11) 0.0204(11) 0.0015(9) -0.0018(9) -0.0019(9)
C2 0.0328(13) 0.0360(14) 0.0246(11) -0.0057(11) 0.0009(10) 0.0011(10)
C3 0.0353(14) 0.0395(15) 0.0313(13) -0.0032(11) -0.0056(11) 0.0002(11)
C4 0.0418(16) 0.0542(17) 0.0216(12) 0.0109(13) 0.0049(11) 0.0042(11)
C5 0.0298(13) 0.0473(16) 0.0247(12) 0.0072(11) 0.0025(10) 0.0034(11)
C6 0.0281(13) 0.0297(12) 0.0219(11) -0.0009(9) -0.0009(9) 0.0006(9)
C7 0.0267(12) 0.0320(13) 0.0215(11) 0.0002(9) -0.0001(9) 0.0032(9)
C8 0.0258(11) 0.0261(12) 0.0293(12) -0.0010(9) 0.0013(10) 0.0031(10)
C9 0.0232(11) 0.0293(12) 0.0336(12) 0.0002(10) -0.0057(9) 0.0003(10)
C10 0.0332(12) 0.0288(12) 0.0216(11) -0.0012(10) -0.0043(9) -0.0005(9)
C11 0.0271(11) 0.0258(12) 0.0200(10) 0.0007(9) 0.0000(9) 0.0032(9)
C12 0.0252(11) 0.0332(13) 0.0225(11) 0.0005(9) -0.0030(9) 0.0033(10)
C13 0.0316(13) 0.0459(15) 0.0211(11) 0.0023(11) 0.0004(10) 0.0036(10)
N1 0.0335(12) 0.0554(15) 0.0201(10) -0.0043(10) -0.0038(9) -0.0007(10)
N2 0.0255(10) 0.0505(13) 0.0177(9) -0.0053(9) -0.0023(8) 0.0015(9)
N3 0.0487(14) 0.0391(12) 0.0197(10) 0.0066(10) -0.0087(9) -0.0008(9)
O1 0.0267(9) 0.0676(13) 0.0275(9) -0.0010(8) -0.0006(7) -0.0022(9)
O2 0.0362(11) 0.1076(18) 0.0252(9) -0.0048(11) 0.0060(8) -0.0027(11)
O3 0.0332(10) 0.1089(18) 0.0178(9) 0.0039(11) -0.0022(8) 0.0001(10)
O4 0.0276(9) 0.0624(13) 0.0323(9) -0.0007(8) 0.0049(8) -0.0030(9)
O5 0.0254(9) 0.0791(14) 0.0274(9) -0.0032(9) -0.0039(7) -0.0009(9)
O6 0.0473(11) 0.0475(12) 0.0425(11) -0.0055(9) 0.0058(9) 0.0184(9)
O7 0.0392(10) 0.0483(11) 0.0224(8) 0.0025(8) -0.0005(7) -0.0048(8)
O8 0.0297(10) 0.0618(14) 0.0369(11) -0.0034(9) -0.0004(8) 0.0022(9)
S1 0.0253(3) 0.0402(4) 0.0178(3) -0.0019(2) -0.0011(2) 0.0033(2)

loop_
_atom_type_symbol
_atom_type_description
_atom_type_scat_dispersion_real
_atom_type_scat_dispersion_imag
_atom_type_scat_source
C C 0.0033 0.0016 'International Tables Vol C Tables 4.2.6.8 and 6.1.1.4'
H H 0.0000 0.0000 'International Tables Vol C Tables 4.2.6.8 and 6.1.1.4'
N N 0.0061 0.0033 'International Tables Vol C Tables 4.2.6.8 and 6.1.1.4'
O O 0.0106 0.0060 'International Tables Vol C Tables 4.2.6.8 and 6.1.1.4'
S S 0.1246 0.1234 'International Tables Vol C Tables 4.2.6.8 and 6.1.1.4'

loop_
_geom_angle_atom_site_label_1
_geom_angle_atom_site_label_2
_geom_angle_atom_site_label_3
_geom_angle
_geom_angle_publ_flag
C5 C1 C2 118.5(2) no
C5 C1 C6 117.8(2) no
C2 C1 C6 123.7(2) no
C3 C2 C1 119.5(2) no
C3 C2 H2 120.2 no
C1 C2 H2 120.2 no
N3 C3 C2 120.0(2) no
N3 C3 H3 120.0 no
C2 C3 H3 120.0 no
N3 C4 C5 120.1(2) no
N3 C4 H4 119.9 no
C5 C4 H4 119.9 no
C4 C5 C1 119.8(2) no
C4 C5 H5 120.1 no
C1 C5 H5 120.1 no
O1 C6 N2 122.6(2) no
O1 C6 C1 121.0(2) no
N2 C6 C1 116.4(2) no
C12 C7 C8 119.8(2) no
C12 C7 C13 120.6(2) no
C8 C7 C13 119.6(2) no
O4 C8 C7 123.2(2) no
O4 C8 C9 117.6(2) no
C7 C8 C9 119.2(2) no
C10 C9 C8 120.7(2) no
C10 C9 H9 119.7 no
C8 C9 H9 119.7 no
C9 C10 C11 120.0(2) no
C9 C10 H10 120.0 no
C11 C10 H10 120.0 no
C12 C11 C10 119.9(2) no
C12 C11 S1 120.04(17) no
C10 C11 S1 120.09(17) no
C11 C12 C7 120.5(2) no
C11 C12 H12 119.8 no
C7 C12 H12 119.8 no
O2 C13 O3 123.0(2) no
O2 C13 C7 123.2(2) no
O3 C13 C7 113.8(2) no
N2 N1 H1A 109.1(19) no
N2 N1 H1B 103.9(19) no
H1A N1 H1B 109(3) no
C6 N2 N1 121.2(2) no
C6 N2 H2A 125.3(18) no
N1 N2 H2A 113.5(18) no
C4 N3 C3 122.1(2) no
C4 N3 H3A 123.5(19) no
C3 N3 H3A 114.4(19) no
C13 O3 H3B 112(3) no
C8 O4 H4A 106(2) no
S1 O6 H1A 140.0(7) no
H2A O8 H8A 112(2) no
H2A O8 H8B 121(2) no
H8A O8 H8B 112.5(17) no
O5 S1 O6 112.77(12) no
O5 S1 O7 112.27(11) no
O6 S1 O7 112.56(11) no
O5 S1 C11 106.37(10) no
O6 S1 C11 106.15(11) no
O7 S1 C11 106.09(10) no

loop_
_geom_bond_atom_site_label_1
_geom_bond_atom_site_label_2
_geom_bond_distance
_geom_bond_publ_flag
C1 C5 1.387(3) no
C1 C2 1.390(3) no
C1 C6 1.517(3) no
C2 C3 1.373(3) no
C2 H2 0.9300 no
C3 N3 1.336(3) no
C3 H3 0.9300 no
C4 N3 1.332(3) no
C4 C5 1.367(3) no
C4 H4 0.9300 no
C5 H5 0.9300 no
C6 O1 1.226(3) no
C6 N2 1.328(3) no
C7 C12 1.392(3) no
C7 C8 1.401(3) no
C7 C13 1.484(3) no
C8 O4 1.348(3) no
C8 C9 1.405(3) no
C9 C10 1.366(3) no
C9 H9 0.9300 no
C10 C11 1.409(3) no
C10 H10 0.9300 no
C11 C12 1.377(3) no
C11 S1 1.763(2) no
C12 H12 0.9300 no
C13 O2 1.212(3) no
C13 O3 1.306(3) no
N1 N2 1.414(3) no
N1 H1A 0.864(10) no
N1 H1B 0.861(10) no
N2 H2A 0.855(10) no
N3 H3A 0.862(10) no
O3 H3B 0.823(10) no
O4 H4A 0.821(10) no
O5 S1 1.4482(17) no
O6 S1 1.4484(18) no
O7 S1 1.4593(18) no
O8 H8A 0.826(10) no
O8 H8B 0.832(10) no

loop_
_geom_hbond_atom_site_label_D
_geom_hbond_atom_site_label_H
_geom_hbond_atom_site_label_A
_geom_hbond_site_symmetry_A
_geom_hbond_distance_DH
_geom_hbond_distance_HA
_geom_hbond_distance_DA
_geom_hbond_angle_DHA
_geom_hbond_publ_flag
C2 H2 O8 . 0.93 2.48 3.389(3) 166.3 yes
C4 H4 O8 2_565 0.93 2.50 3.321(3) 147.8 yes
N2 H2A O8 . 0.855(10) 2.030(12) 2.865(3) 165(2) yes
N3 H3A N1 2_565 0.862(10) 1.923(11) 2.780(3) 173(3) yes
O8 H8B O1 6_657 0.832(10) 1.990(11) 2.819(3) 174(3) yes
O3 H3B O7 7_575 0.823(10) 1.769(11) 2.589(2) 174(4) yes
O4 H4A O2 . 0.821(10) 1.886(18) 2.629(3) 150(3) yes
O4 H4A O5 6_656 0.821(10) 2.39(3) 2.921(2) 123(3) yes
C3 H3 O6 6_657 0.93 2.54 3.262(3) 134.9 yes
N1 H1A O6 . 0.864(10) 2.256(19) 2.984(3) 142(2) yes
N1 H1B O5 5_566 0.861(10) 2.545(17) 3.309(3) 148(2) yes
O8 H8A O5 4_566 0.826(10) 2.093(11) 2.916(3) 175(3) yes

loop_
_geom_torsion_atom_site_label_1
_geom_torsion_atom_site_label_2
_geom_torsion_atom_site_label_3
_geom_torsion_atom_site_label_4
_geom_torsion
_geom_torsion_publ_flag
C5 C1 C2 C3 0.6(4) no
C6 C1 C2 C3 -178.2(2) no
C1 C2 C3 N3 -0.8(4) no
N3 C4 C5 C1 -0.3(4) no
C2 C1 C5 C4 0.0(4) no
C6 C1 C5 C4 178.8(2) no
C5 C1 C6 O1 4.6(3) no
C2 C1 C6 O1 -176.6(2) no
C5 C1 C6 N2 -173.8(2) no
C2 C1 C6 N2 5.1(3) no
C12 C7 C8 O4 -179.9(2) no
C13 C7 C8 O4 -0.6(4) no
C12 C7 C8 C9 0.2(3) no
C13 C7 C8 C9 179.5(2) no
O4 C8 C9 C10 179.9(2) no
C7 C8 C9 C10 -0.1(3) no
C8 C9 C10 C11 0.2(3) no
C9 C10 C11 C12 -0.4(3) no
C9 C10 C11 S1 179.08(18) no
C10 C11 C12 C7 0.5(3) no
S1 C11 C12 C7 -178.99(18) no
C8 C7 C12 C11 -0.4(3) no
C13 C7 C12 C11 -179.6(2) no
C12 C7 C13 O2 -179.0(3) no
C8 C7 C13 O2 1.8(4) no
C12 C7 C13 O3 -0.1(3) no
C8 C7 C13 O3 -179.3(2) no
O1 C6 N2 N1 -4.4(4) no
C1 C6 N2 N1 173.9(2) no
C5 C4 N3 C3 0.1(4) no
C2 C3 N3 C4 0.4(4) no
H1A O6 S1 O5 -174.7(10) no
H1A O6 S1 O7 -46.4(10) no
H1A O6 S1 C11 69.2(10) no
C12 C11 S1 O5 -7.5(2) no
C10 C11 S1 O5 173.08(19) no
C12 C11 S1 O6 112.9(2) no
C10 C11 S1 O6 -66.6(2) no
C12 C11 S1 O7 -127.18(19) no
C10 C11 S1 O7 53.4(2) no

loop_
_cod_related_entry_id
_cod_related_entry_database
_cod_related_entry_code
1 ChemSpider 21124384
